data_7008715
loop_
_publ_author_name
'Patra, Ashis K.'
'Nethaji, Munirathinam'
'Chakravarty, Akhil R.'

_publ_section_title
;
 Red-light photosensitized cleavage of DNA by (l-lysine)(phenanthroline
 base)copper(II) complexes.
;
_journal_issue 16
_journal_name_full 'Dalton transactions (Cambridge, England : 2003)'
_journal_page_first 2798
_journal_page_last 2804
_journal_paper_doi 10.1039/b506310h
_journal_year 2005
_chemical_formula_moiety 'C18 H23 Cl2 Cu N4 O10.50'
_chemical_formula_sum 'C18 H23 Cl2 Cu N4 O10.5'
_chemical_formula_weight 597.84
_chemical_name_systematic
;
?
;
_space_group_IT_number 19
_symmetry_cell_setting orthorhombic
_symmetry_space_group_name_Hall 'P 2ac 2ab'
_symmetry_space_group_name_H-M 'P 21 21 21'
_atom_sites_solution_hydrogens geom
_atom_sites_solution_primary direct
_atom_sites_solution_secondary difmap
_audit_creation_method SHELXL-97
_cell_angle_alpha 90.00
_cell_angle_beta 90.00
_cell_angle_gamma 90.00
_cell_formula_units_Z 8
_cell_length_a 10.735(5)
_cell_length_b 13.574(6)
_cell_length_c 33.028(15)
_cell_measurement_temperature 293(2)
_cell_measurement_theta_max 28
_cell_measurement_theta_min 1.6
_cell_volume 4813(4)
_computing_cell_refinement 'Bruker Smart'
_computing_data_collection 'Bruker Smart'
_computing_data_reduction 'Bruker Saint'
_computing_molecular_graphics Ortep-3
_computing_publication_material WinGX
_computing_structure_refinement 'SHELXL-97 (Sheldrick, 1997)'
_computing_structure_solution 'SHELXS-97 (Sheldrick, 1997)'
_diffrn_ambient_temperature 293(2)
_diffrn_detector_area_resol_mean 0.3
_diffrn_measured_fraction_theta_full 0.987
_diffrn_measured_fraction_theta_max 0.987
_diffrn_measurement_device_type 'Bruker Smart CCD Area Detector'
_diffrn_measurement_method omega
_diffrn_radiation_monochromator graphite
_diffrn_radiation_source 'fine-focus sealed tube'
_diffrn_radiation_type MoK\a
_diffrn_radiation_wavelength 0.71073
_diffrn_reflns_av_R_equivalents 0.0502
_diffrn_reflns_av_sigmaI/netI 0.0659
_diffrn_reflns_limit_h_max 13
_diffrn_reflns_limit_h_min -14
_diffrn_reflns_limit_k_max 17
_diffrn_reflns_limit_k_min -17
_diffrn_reflns_limit_l_max 43
_diffrn_reflns_limit_l_min -42
_diffrn_reflns_number 40875
_diffrn_reflns_theta_full 28.04
_diffrn_reflns_theta_max 28.04
_diffrn_reflns_theta_min 1.62
_exptl_absorpt_coefficient_mu 1.193
_exptl_absorpt_correction_T_max 0.7710
_exptl_absorpt_correction_T_min 0.7389
_exptl_absorpt_correction_type multi-scan
_exptl_absorpt_process_details 'SADABS(Sheldrick, 1997)'
_exptl_crystal_colour blue
_exptl_crystal_density_diffrn 1.650
_exptl_crystal_density_method 'not measured'
_exptl_crystal_description rectangular
_exptl_crystal_F_000 2448
_exptl_crystal_size_max 0.27
_exptl_crystal_size_mid 0.25
_exptl_crystal_size_min 0.23
_refine_diff_density_max 0.688
_refine_diff_density_min -0.398
_refine_diff_density_rms 0.091
_refine_ls_abs_structure_details 'Flack H D (1983), Acta Cryst. A39, 876-881'
_refine_ls_abs_structure_Flack 0.035(19)
_refine_ls_extinction_method none
_refine_ls_goodness_of_fit_ref 1.027
_refine_ls_hydrogen_treatment mixed
_refine_ls_matrix_type full
_refine_ls_number_parameters 640
_refine_ls_number_reflns 11344
_refine_ls_number_restraints 0
_refine_ls_restrained_S_all 1.027
_refine_ls_R_factor_all 0.1207
_refine_ls_R_factor_gt 0.0693
_refine_ls_shift/su_max 0.000
_refine_ls_shift/su_mean 0.000
_refine_ls_structure_factor_coef Fsqd
_refine_ls_weighting_details 'calc w=1/[\s^2^(Fo^2^)+(0.0948P)^2^+3.1454P] where P=(Fo^2^+2Fc^2^)/3'
_refine_ls_weighting_scheme calc
_refine_ls_wR_factor_gt 0.1622
_refine_ls_wR_factor_ref 0.1879
_reflns_number_gt 7034
_reflns_number_total 11344
_reflns_threshold_expression >2sigma(I)
_cod_data_source_file b506310h.txt
_cod_data_source_block arccif
_cod_depositor_comments
;
The following automatic conversions were performed:
'_symmetry_cell_setting' value 'Orthorhombic' changed to 'orthorhombic'
according to '/home/saulius/struct/CIF-dictionaries/cif_core.dic'
dictionary named 'cif_core.dic' version 2.4.1 from 2010-06-29.

Automatic conversion script
Id: cif_fix_enum 1527 2010-12-29 10:47:43Z saulius 
;
_cod_original_sg_symbol_H-M P212121
_cod_original_formula_sum 'C18 H23 Cl2 Cu N4 O10.50'
_cod_database_code 7008715

loop_
_symmetry_equiv_pos_as_xyz
'x, y, z'
'-x+1/2, -y, z+1/2'
'-x, y+1/2, -z+1/2'
'x+1/2, -y+1/2, -z'

loop_
_atom_site_label
_atom_site_type_symbol
_atom_site_fract_x
_atom_site_fract_y
_atom_site_fract_z
_atom_site_U_iso_or_equiv
_atom_site_adp_type
_atom_site_occupancy
_atom_site_symmetry_multiplicity
_atom_site_calc_flag
_atom_site_refinement_flags
_atom_site_disorder_assembly
_atom_site_disorder_group
Cu1 Cu 0.43368(7) 0.64506(6) 0.88634(2) 0.0484(2) Uani 1 1 d . . .
Cu2 Cu 0.12142(8) 0.15208(6) 0.87823(2) 0.0560(2) Uani 1 1 d . . .
C1 C 0.2599(7) 0.6313(6) 0.9583(2) 0.068(2) Uani 1 1 d . . .
H1 H 0.1932 0.6334 0.9404 0.082 Uiso 1 1 calc R . .
C2 C 0.2359(9) 0.6247(6) 0.9995(3) 0.082(2) Uani 1 1 d . . .
H2 H 0.1542 0.6214 1.0087 0.098 Uiso 1 1 calc R . .
C3 C 0.3308(11) 0.6229(5) 1.0259(2) 0.084(3) Uani 1 1 d . . .
H3 H 0.3149 0.6203 1.0536 0.101 Uiso 1 1 calc R . .
C4 C 0.4524(9) 0.6249(4) 1.01200(19) 0.065(2) Uani 1 1 d . . .
C5 C 0.5619(11) 0.6213(6) 1.0367(2) 0.082(3) Uani 1 1 d . . .
H5 H 0.5530 0.6182 1.0646 0.098 Uiso 1 1 calc R . .
C6 C 0.6763(12) 0.6222(6) 1.0208(3) 0.089(3) Uani 1 1 d . . .
H6 H 0.7448 0.6193 1.0380 0.107 Uiso 1 1 calc R . .
C7 C 0.6961(8) 0.6274(5) 0.9779(2) 0.069(2) Uani 1 1 d . . .
C8 C 0.8129(8) 0.6259(6) 0.9590(3) 0.076(2) Uani 1 1 d . . .
H8 H 0.8851 0.6215 0.9745 0.091 Uiso 1 1 calc R . .
C9 C 0.8206(7) 0.6308(6) 0.9177(3) 0.079(2) Uani 1 1 d . . .
H9 H 0.8974 0.6300 0.9047 0.095 Uiso 1 1 calc R . .
C10 C 0.7122(7) 0.6369(6) 0.8960(2) 0.0683(19) Uani 1 1 d . . .
H10 H 0.7180 0.6400 0.8679 0.082 Uiso 1 1 calc R . .
C11 C 0.5943(6) 0.6314(4) 0.95337(17) 0.0451(15) Uani 1 1 d . . .
C12 C 0.4711(6) 0.6313(4) 0.97045(16) 0.0489(15) Uani 1 1 d . . .
C13 C 0.4222(6) 0.6644(4) 0.80443(19) 0.0482(15) Uani 1 1 d . . .
C14 C 0.2985(6) 0.6154(4) 0.81487(18) 0.0480(15) Uani 1 1 d . . .
H14 H 0.3107 0.5441 0.8125 0.058 Uiso 1 1 calc R . .
C15 C 0.1909(6) 0.6438(6) 0.7861(2) 0.0634(17) Uani 1 1 d . . .
H15A H 0.1806 0.7148 0.7869 0.076 Uiso 1 1 calc R . .
H15B H 0.2149 0.6265 0.7587 0.076 Uiso 1 1 calc R . .
C16 C 0.0673(8) 0.5968(5) 0.7950(2) 0.0667(19) Uani 1 1 d . . .
H16A H 0.0459 0.6090 0.8231 0.080 Uiso 1 1 calc R . .
H16B H 0.0040 0.6274 0.7783 0.080 Uiso 1 1 calc R . .
C17 C 0.0666(7) 0.4879(6) 0.7875(2) 0.0662(19) Uani 1 1 d . . .
H17A H 0.1206 0.4558 0.8070 0.079 Uiso 1 1 calc R . .
H17B H 0.0992 0.4748 0.7607 0.079 Uiso 1 1 calc R . .
C18 C -0.0632(8) 0.4454(5) 0.7909(2) 0.069(2) Uani 1 1 d . . .
H18A H -0.0967 0.4602 0.8175 0.082 Uiso 1 1 calc R . .
H18B H -0.1167 0.4763 0.7709 0.082 Uiso 1 1 calc R . .
C19 C 0.2601(8) 0.1344(6) 0.9588(2) 0.069(2) Uani 1 1 d . . .
H19 H 0.3346 0.1389 0.9446 0.083 Uiso 1 1 calc R . .
C20 C 0.2653(10) 0.1273(5) 1.0011(3) 0.079(3) Uani 1 1 d . . .
C21 C 0.1519(11) 0.1254(5) 1.0218(2) 0.082(3) Uani 1 1 d . . .
H21 H 0.1515 0.1225 1.0499 0.098 Uiso 1 1 calc R . .
C22 C 0.0403(9) 0.1279(4) 1.0010(2) 0.071(2) Uani 1 1 d . . .
C23 C -0.0832(12) 0.1246(5) 1.0197(3) 0.086(3) Uani 1 1 d . . .
H23 H -0.0886 0.1214 1.0478 0.103 Uiso 1 1 calc R . .
C24 C -0.1838(12) 0.1259(7) 0.9991(3) 0.095(3) Uani 1 1 d . . .
H24 H -0.2593 0.1223 1.0128 0.114 Uiso 1 1 calc R . .
C25 C -0.1858(8) 0.1330(5) 0.9548(2) 0.066(2) Uani 1 1 d . . .
C26 C -0.2895(8) 0.1363(6) 0.9311(3) 0.083(2) Uani 1 1 d . . .
H26 H -0.3686 0.1349 0.9426 0.100 Uiso 1 1 calc R . .
C27 C -0.2748(7) 0.1420(6) 0.8898(3) 0.083(2) Uani 1 1 d . . .
H27 H -0.3441 0.1427 0.8729 0.100 Uiso 1 1 calc R . .
C28 C -0.1560(6) 0.1467(5) 0.8736(2) 0.0567(16) Uani 1 1 d . . .
H28 H -0.1480 0.1522 0.8457 0.068 Uiso 1 1 calc R . .
C29 C -0.0670(7) 0.1365(4) 0.93668(19) 0.0543(15) Uani 1 1 d . . .
C30 C 0.0453(7) 0.1333(4) 0.95936(19) 0.0562(17) Uani 1 1 d . . .
C31 C 0.1748(7) 0.1916(5) 0.7990(2) 0.0569(17) Uani 1 1 d . . .
C32 C 0.3009(6) 0.1534(5) 0.81402(19) 0.0543(15) Uani 1 1 d . . .
H32 H 0.3643 0.2026 0.8072 0.065 Uiso 1 1 calc R . .
C33 C 0.3349(6) 0.0583(5) 0.7929(2) 0.0584(17) Uani 1 1 d . . .
H33A H 0.3211 0.0657 0.7641 0.070 Uiso 1 1 calc R . .
H33B H 0.2808 0.0061 0.8026 0.070 Uiso 1 1 calc R . .
C34 C 0.4693(7) 0.0293(5) 0.8002(2) 0.0656(19) Uani 1 1 d . . .
H34A H 0.5227 0.0813 0.7900 0.079 Uiso 1 1 calc R . .
H34B H 0.4830 0.0247 0.8292 0.079 Uiso 1 1 calc R . .
C35 C 0.5079(9) -0.0653(7) 0.7813(4) 0.112(4) Uani 1 1 d . . .
H35A H 0.4580 -0.1182 0.7926 0.134 Uiso 1 1 calc R . .
H35B H 0.4910 -0.0623 0.7525 0.134 Uiso 1 1 calc R . .
C36 C 0.6387(9) -0.0878(8) 0.7874(5) 0.128(5) Uani 1 1 d . . .
H36A H 0.6814 -0.0752 0.7620 0.154 Uiso 1 1 calc R . .
H36B H 0.6711 -0.0413 0.8070 0.154 Uiso 1 1 calc R . .
N1 N 0.3742(5) 0.6349(4) 0.94370(15) 0.0540(13) Uani 1 1 d . . .
N2 N 0.6005(5) 0.6387(4) 0.91225(15) 0.0502(12) Uani 1 1 d . . .
N3 N 0.2713(4) 0.6370(4) 0.85836(14) 0.0459(11) Uani 1 1 d . . .
N4 N -0.0638(6) 0.3392(5) 0.7847(2) 0.0751(18) Uani 1 1 d . . .
H4A H -0.1414 0.3166 0.7869 0.113 Uiso 1 1 calc R . .
H4B H -0.0159 0.3105 0.8033 0.113 Uiso 1 1 calc R . .
H4C H -0.0345 0.3255 0.7601 0.113 Uiso 1 1 calc R . .
N5 N 0.1534(5) 0.1350(4) 0.93803(17) 0.0572(14) Uani 1 1 d . . .
N6 N -0.0539(5) 0.1438(4) 0.89556(16) 0.0550(13) Uani 1 1 d . . .
N7 N 0.2975(5) 0.1431(5) 0.85866(17) 0.0663(16) Uani 1 1 d . . .
N8 N 0.6724(8) -0.1819(7) 0.8002(3) 0.117(3) Uani 1 1 d . . .
H8A H 0.7538 -0.1834 0.8053 0.176 Uiso 1 1 calc R . .
H8B H 0.6544 -0.2253 0.7809 0.176 Uiso 1 1 calc R . .
H8C H 0.6306 -0.1970 0.8226 0.176 Uiso 1 1 calc R . .
O1 O 0.4989(4) 0.6735(3) 0.83288(12) 0.0558(12) Uani 1 1 d . . .
O2 O 0.4447(5) 0.6917(4) 0.76949(13) 0.0647(13) Uani 1 1 d . . .
O3 O 0.0832(4) 0.1868(4) 0.82281(14) 0.0626(13) Uani 1 1 d . . .
O4 O 0.1673(5) 0.2253(4) 0.76416(15) 0.0771(15) Uani 1 1 d . . .
O11 O 0.4309(6) 0.4614(4) 0.88295(16) 0.0874(18) Uani 1 1 d . . .
O12 O 0.6014(11) 0.4138(7) 0.8487(4) 0.214(6) Uani 1 1 d . . .
O13 O 0.4109(11) 0.3774(5) 0.8227(2) 0.156(4) Uani 1 1 d . . .
O14 O 0.4810(7) 0.2956(4) 0.8788(2) 0.108(2) Uani 1 1 d . . .
O41 O 0.3984(6) 0.8410(5) 0.8874(2) 0.109(2) Uani 1 1 d . . .
O42 O 0.4808(7) 0.8650(7) 0.94991(19) 0.128(3) Uani 1 1 d . . .
O43 O 0.6042(6) 0.8879(5) 0.8936(2) 0.109(2) Uani 1 1 d . . .
O44 O 0.4524(7) 0.9977(4) 0.9070(2) 0.114(2) Uani 1 1 d . . .
O21 O 0.1393(7) 0.3370(4) 0.8932(3) 0.131(3) Uani 1 1 d . . .
O22 O 0.0841(6) 0.5009(4) 0.8966(2) 0.104(2) Uani 1 1 d . . .
O23 O 0.0385(9) 0.3938(8) 0.9483(2) 0.160(4) Uani 1 1 d . . .
O24 O -0.0685(7) 0.3823(5) 0.8919(3) 0.136(3) Uani 1 1 d . . .
O31 O 0.0576(10) -0.2079(6) 0.8623(2) 0.141(3) Uani 1 1 d . . .
O32 O 0.0761(15) -0.0433(7) 0.8610(4) 0.206(6) Uani 1 1 d . . .
O33 O -0.0969(12) -0.1011(13) 0.8499(6) 0.303(10) Uani 1 1 d . . .
O34 O 0.031(2) -0.1345(10) 0.8047(3) 0.376(16) Uani 1 1 d . . .
OW1 O -0.2991(5) 0.2641(5) 0.79357(16) 0.0836(17) Uani 1 1 d . . .
Cl1 Cl 0.4821(2) 0.38706(15) 0.85861(7) 0.0825(6) Uani 1 1 d . . .
Cl2 Cl 0.04985(16) 0.40388(12) 0.90710(5) 0.0564(4) Uani 1 1 d . . .
Cl3 Cl 0.0120(2) -0.12546(17) 0.84221(6) 0.0834(6) Uani 1 1 d . . .
Cl4 Cl 0.48396(15) 0.90024(12) 0.90956(5) 0.0556(4) Uani 1 1 d . . .

loop_
_atom_site_aniso_label
_atom_site_aniso_U_11
_atom_site_aniso_U_22
_atom_site_aniso_U_33
_atom_site_aniso_U_23
_atom_site_aniso_U_13
_atom_site_aniso_U_12
Cu1 0.0464(4) 0.0602(4) 0.0386(4) 0.0005(3) 0.0019(3) 0.0000(4)
Cu2 0.0557(5) 0.0606(5) 0.0516(4) 0.0056(4) -0.0073(3) 0.0108(4)
C1 0.067(5) 0.066(5) 0.070(5) -0.003(4) 0.021(4) 0.001(4)
C2 0.093(6) 0.081(6) 0.072(5) -0.002(5) 0.032(5) -0.003(5)
C3 0.159(9) 0.039(4) 0.054(4) -0.002(3) 0.042(6) -0.006(5)
C4 0.119(7) 0.034(3) 0.041(3) -0.003(3) 0.015(4) -0.006(4)
C5 0.132(8) 0.068(5) 0.045(4) -0.001(3) -0.011(5) -0.012(6)
C6 0.150(9) 0.054(5) 0.063(5) 0.005(4) -0.057(6) -0.009(5)
C7 0.101(6) 0.030(3) 0.076(5) 0.006(3) -0.034(5) 0.004(4)
C8 0.073(5) 0.058(5) 0.096(6) 0.000(4) -0.031(5) 0.003(4)
C9 0.045(4) 0.087(6) 0.104(7) -0.007(5) -0.015(4) 0.007(4)
C10 0.074(5) 0.066(5) 0.064(4) -0.009(4) 0.003(4) 0.012(4)
C11 0.065(4) 0.028(3) 0.042(3) 0.000(2) -0.010(3) 0.001(3)
C12 0.081(5) 0.033(3) 0.032(3) -0.001(2) -0.002(3) -0.006(3)
C13 0.051(4) 0.040(3) 0.053(4) -0.001(3) 0.010(3) 0.003(3)
C14 0.057(4) 0.043(3) 0.044(3) 0.000(3) -0.001(3) 0.000(3)
C15 0.061(4) 0.070(4) 0.059(4) 0.008(4) -0.016(3) -0.009(4)
C16 0.069(5) 0.059(4) 0.072(5) 0.005(4) -0.013(4) 0.008(4)
C17 0.053(4) 0.080(5) 0.067(4) 0.007(4) 0.002(4) 0.008(4)
C18 0.075(5) 0.058(4) 0.073(5) -0.012(3) -0.001(4) 0.006(4)
C19 0.077(5) 0.059(5) 0.073(5) -0.005(4) -0.022(4) 0.008(4)
C20 0.124(8) 0.044(4) 0.070(5) 0.002(4) -0.039(5) 0.004(4)
C21 0.152(9) 0.041(4) 0.052(4) 0.006(3) -0.015(5) 0.008(5)
C22 0.129(7) 0.029(3) 0.056(4) -0.002(3) -0.009(5) 0.009(4)
C23 0.157(10) 0.042(4) 0.058(4) 0.008(3) 0.014(6) 0.003(5)
C24 0.122(8) 0.078(6) 0.085(7) 0.002(5) 0.038(6) -0.006(6)
C25 0.087(6) 0.034(4) 0.078(5) 0.004(3) 0.023(4) 0.001(4)
C26 0.076(6) 0.074(6) 0.099(7) -0.008(5) 0.009(5) -0.006(5)
C27 0.066(5) 0.067(5) 0.118(7) -0.008(5) -0.019(5) 0.003(4)
C28 0.044(3) 0.057(4) 0.070(4) -0.001(4) -0.008(3) 0.005(3)
C29 0.079(4) 0.028(3) 0.056(4) 0.002(3) 0.000(3) 0.007(3)
C30 0.087(5) 0.025(3) 0.057(4) 0.007(3) 0.001(4) 0.002(3)
C31 0.064(4) 0.057(4) 0.050(4) -0.003(3) -0.008(3) 0.006(3)
C32 0.052(4) 0.055(4) 0.056(4) 0.001(3) -0.010(3) 0.000(3)
C33 0.053(4) 0.056(4) 0.066(4) 0.009(3) -0.008(3) 0.001(3)
C34 0.052(4) 0.066(5) 0.078(5) 0.000(4) 0.012(4) 0.007(4)
C35 0.079(7) 0.076(6) 0.181(11) -0.047(7) 0.005(7) 0.014(5)
C36 0.063(6) 0.079(7) 0.244(15) 0.011(8) 0.044(8) 0.018(5)
N1 0.067(3) 0.048(3) 0.047(3) 0.001(2) 0.004(3) -0.002(3)
N2 0.055(3) 0.048(3) 0.048(3) -0.005(2) -0.001(2) 0.008(3)
N3 0.053(3) 0.046(3) 0.039(2) -0.002(2) 0.004(2) 0.004(2)
N4 0.054(3) 0.064(4) 0.106(5) 0.006(4) -0.009(3) 0.008(3)
N5 0.067(4) 0.044(3) 0.061(3) 0.001(3) -0.012(3) 0.011(3)
N6 0.056(3) 0.041(3) 0.068(3) 0.002(3) -0.006(3) 0.000(3)
N7 0.064(3) 0.086(4) 0.049(3) 0.008(3) 0.002(3) 0.020(4)
N8 0.087(6) 0.111(7) 0.155(8) 0.023(6) 0.007(6) -0.028(5)
O1 0.054(3) 0.078(3) 0.035(2) -0.003(2) -0.0035(19) -0.006(2)
O2 0.068(3) 0.082(3) 0.044(2) 0.009(2) 0.010(2) -0.001(3)
O3 0.047(3) 0.087(3) 0.054(3) 0.009(2) -0.004(2) 0.020(2)
O4 0.078(4) 0.096(4) 0.058(3) 0.020(3) -0.013(3) 0.011(3)
O11 0.140(5) 0.055(3) 0.068(3) -0.008(2) 0.011(4) 0.021(3)
O12 0.199(11) 0.121(7) 0.321(16) -0.060(9) 0.146(11) -0.020(7)
O13 0.293(13) 0.091(5) 0.084(5) -0.012(4) -0.036(7) 0.008(7)
O14 0.134(6) 0.059(3) 0.131(5) -0.006(4) -0.039(5) 0.027(3)
O41 0.089(4) 0.116(5) 0.123(6) -0.022(4) -0.020(4) -0.026(4)
O42 0.106(5) 0.197(8) 0.082(4) 0.064(5) -0.016(4) 0.010(6)
O43 0.067(4) 0.121(5) 0.139(6) 0.019(5) 0.018(4) 0.006(3)
O44 0.127(6) 0.068(4) 0.147(6) 0.002(4) -0.022(5) 0.032(4)
O21 0.123(5) 0.057(4) 0.213(8) 0.005(4) 0.080(6) 0.018(4)
O22 0.098(4) 0.042(3) 0.171(6) 0.010(3) 0.044(4) -0.006(3)
O23 0.154(8) 0.255(11) 0.072(4) 0.039(6) 0.028(5) -0.016(8)
O24 0.098(5) 0.080(4) 0.230(10) 0.014(5) -0.078(6) -0.022(4)
O31 0.212(9) 0.113(5) 0.100(5) -0.018(4) -0.018(6) 0.062(6)
O32 0.304(17) 0.109(7) 0.205(11) -0.038(7) -0.021(11) 0.006(9)
O33 0.132(10) 0.296(18) 0.48(3) -0.082(19) -0.070(13) 0.095(12)
O34 0.84(5) 0.223(13) 0.062(5) -0.016(6) 0.005(12) 0.23(2)
OW1 0.054(3) 0.123(5) 0.073(3) -0.037(3) 0.006(3) -0.006(3)
Cl1 0.1023(17) 0.0580(11) 0.0872(14) -0.0167(10) 0.0203(12) 0.0110(11)
Cl2 0.0619(10) 0.0469(8) 0.0603(9) 0.0080(7) 0.0053(8) -0.0028(7)
Cl3 0.1017(16) 0.0854(15) 0.0631(11) -0.0094(10) -0.0027(11) 0.0180(13)
Cl4 0.0509(9) 0.0547(9) 0.0610(9) 0.0105(7) -0.0033(8) 0.0043(7)

loop_
_atom_type_symbol
_atom_type_description
_atom_type_scat_dispersion_real
_atom_type_scat_dispersion_imag
_atom_type_scat_source
C C 0.0033 0.0016 'International Tables Vol C Tables 4.2.6.8 and 6.1.1.4'
H H 0.0000 0.0000 'International Tables Vol C Tables 4.2.6.8 and 6.1.1.4'
N N 0.0061 0.0033 'International Tables Vol C Tables 4.2.6.8 and 6.1.1.4'
O O 0.0106 0.0060 'International Tables Vol C Tables 4.2.6.8 and 6.1.1.4'
Cl Cl 0.1484 0.1585 'International Tables Vol C Tables 4.2.6.8 and 6.1.1.4'
Cu Cu 0.3201 1.2651 'International Tables Vol C Tables 4.2.6.8 and 6.1.1.4'

loop_
_geom_angle_atom_site_label_1
_geom_angle_atom_site_label_2
_geom_angle_atom_site_label_3
_geom_angle
_geom_angle_site_symmetry_1
_geom_angle_site_symmetry_3
_geom_angle_publ_flag
O1 Cu1 N3 84.49(19) . . ?
O1 Cu1 N2 94.3(2) . . ?
N3 Cu1 N2 173.8(2) . . ?
O1 Cu1 N1 171.9(2) . . ?
N3 Cu1 N1 99.1(2) . . ?
N2 Cu1 N1 82.9(2) . . ?
O3 Cu2 N6 94.9(2) . . ?
O3 Cu2 N7 84.8(2) . . ?
N6 Cu2 N7 172.9(3) . . ?
O3 Cu2 N5 172.0(2) . . ?
N6 Cu2 N5 82.6(2) . . ?
N7 Cu2 N5 98.5(2) . . ?
N1 C1 C2 122.3(8) . . ?
N1 C1 H1 118.9 . . ?
C2 C1 H1 118.9 . . ?
C3 C2 C1 119.9(8) . . ?
C3 C2 H2 120.1 . . ?
C1 C2 H2 120.1 . . ?
C2 C3 C4 119.9(7) . . ?
C2 C3 H3 120.0 . . ?
C4 C3 H3 120.0 . . ?
C3 C4 C12 117.8(8) . . ?
C3 C4 C5 125.8(7) . . ?
C12 C4 C5 116.5(8) . . ?
C6 C5 C4 122.1(7) . . ?
C6 C5 H5 118.9 . . ?
C4 C5 H5 118.9 . . ?
C5 C6 C7 121.6(8) . . ?
C5 C6 H6 119.2 . . ?
C7 C6 H6 119.2 . . ?
C11 C7 C8 116.9(7) . . ?
C11 C7 C6 118.1(9) . . ?
C8 C7 C6 125.0(8) . . ?
C9 C8 C7 119.9(7) . . ?
C9 C8 H8 120.1 . . ?
C7 C8 H8 120.1 . . ?
C8 C9 C10 118.3(8) . . ?
C8 C9 H9 120.9 . . ?
C10 C9 H9 120.9 . . ?
N2 C10 C9 124.3(7) . . ?
N2 C10 H10 117.9 . . ?
C9 C10 H10 117.9 . . ?
C7 C11 N2 123.9(7) . . ?
C7 C11 C12 120.3(6) . . ?
N2 C11 C12 115.8(5) . . ?
N1 C12 C4 122.1(7) . . ?
N1 C12 C11 116.6(5) . . ?
C4 C12 C11 121.3(6) . . ?
O2 C13 O1 122.8(6) . . ?
O2 C13 C14 120.8(6) . . ?
O1 C13 C14 116.4(5) . . ?
N3 C14 C13 107.6(5) . . ?
N3 C14 C15 113.4(5) . . ?
C13 C14 C15 113.8(5) . . ?
N3 C14 H14 107.2 . . ?
C13 C14 H14 107.2 . . ?
C15 C14 H14 107.2 . . ?
C16 C15 C14 115.7(6) . . ?
C16 C15 H15A 108.4 . . ?
C14 C15 H15A 108.4 . . ?
C16 C15 H15B 108.4 . . ?
C14 C15 H15B 108.4 . . ?
H15A C15 H15B 107.4 . . ?
C17 C16 C15 113.1(7) . . ?
C17 C16 H16A 109.0 . . ?
C15 C16 H16A 109.0 . . ?
C17 C16 H16B 109.0 . . ?
C15 C16 H16B 109.0 . . ?
H16A C16 H16B 107.8 . . ?
C16 C17 C18 111.7(7) . . ?
C16 C17 H17A 109.3 . . ?
C18 C17 H17A 109.3 . . ?
C16 C17 H17B 109.3 . . ?
C18 C17 H17B 109.3 . . ?
H17A C17 H17B 108.0 . . ?
N4 C18 C17 111.8(7) . . ?
N4 C18 H18A 109.3 . . ?
C17 C18 H18A 109.3 . . ?
N4 C18 H18B 109.3 . . ?
C17 C18 H18B 109.3 . . ?
H18A C18 H18B 107.9 . . ?
N5 C19 C20 123.2(8) . . ?
N5 C19 H19 118.4 . . ?
C20 C19 H19 118.4 . . ?
C21 C20 C19 117.1(8) . . ?
C22 C21 C20 120.8(7) . . ?
C22 C21 H21 119.6 . . ?
C20 C21 H21 119.6 . . ?
C30 C22 C21 117.6(9) . . ?
C30 C22 C23 117.3(8) . . ?
C21 C22 C23 125.1(8) . . ?
C24 C23 C22 122.7(8) . . ?
C24 C23 H23 118.7 . . ?
C22 C23 H23 118.6 . . ?
C23 C24 C25 123.1(10) . . ?
C23 C24 H24 118.5 . . ?
C25 C24 H24 118.5 . . ?
C26 C25 C29 119.6(7) . . ?
C26 C25 C24 126.0(9) . . ?
C29 C25 C24 114.4(8) . . ?
C25 C26 C27 118.6(8) . . ?
C25 C26 H26 120.7 . . ?
C27 C26 H26 120.7 . . ?
C26 C27 C28 119.4(8) . . ?
C26 C27 H27 120.3 . . ?
C28 C27 H27 120.3 . . ?
N6 C28 C27 123.6(7) . . ?
N6 C28 H28 118.2 . . ?
C27 C28 H28 118.2 . . ?
N6 C29 C25 121.1(7) . . ?
N6 C29 C30 116.0(6) . . ?
C25 C29 C30 122.9(6) . . ?
N5 C30 C22 123.5(7) . . ?
N5 C30 C29 116.8(6) . . ?
C22 C30 C29 119.7(7) . . ?
O4 C31 O3 123.2(7) . . ?
O4 C31 C32 118.8(7) . . ?
O3 C31 C32 118.0(6) . . ?
N7 C32 C33 112.6(6) . . ?
N7 C32 C31 109.4(6) . . ?
C33 C32 C31 110.7(5) . . ?
N7 C32 H32 108.0 . . ?
C33 C32 H32 108.0 . . ?
C31 C32 H32 108.0 . . ?
C32 C33 C34 112.3(6) . . ?
C32 C33 H33A 109.1 . . ?
C34 C33 H33A 109.1 . . ?
C32 C33 H33B 109.1 . . ?
C34 C33 H33B 109.1 . . ?
H33A C33 H33B 107.9 . . ?
C35 C34 C33 115.0(7) . . ?
C35 C34 H34A 108.5 . . ?
C33 C34 H34A 108.5 . . ?
C35 C34 H34B 108.5 . . ?
C33 C34 H34B 108.5 . . ?
H34A C34 H34B 107.5 . . ?
C36 C35 C34 113.2(9) . . ?
C36 C35 H35A 108.9 . . ?
C34 C35 H35A 108.9 . . ?
C36 C35 H35B 108.9 . . ?
C34 C35 H35B 108.9 . . ?
H35A C35 H35B 107.7 . . ?
N8 C36 C35 119.1(10) . . ?
N8 C36 H36A 107.5 . . ?
C35 C36 H36A 107.5 . . ?
N8 C36 H36B 107.5 . . ?
C35 C36 H36B 107.5 . . ?
H36A C36 H36B 107.0 . . ?
C1 N1 C12 118.1(6) . . ?
C1 N1 Cu1 130.1(5) . . ?
C12 N1 Cu1 111.8(4) . . ?
C10 N2 C11 116.7(6) . . ?
C10 N2 Cu1 130.3(5) . . ?
C11 N2 Cu1 112.9(4) . . ?
C14 N3 Cu1 106.7(4) . . ?
C18 N4 H4A 109.5 . . ?
C18 N4 H4B 109.5 . . ?
H4A N4 H4B 109.5 . . ?
C18 N4 H4C 109.5 . . ?
H4A N4 H4C 109.5 . . ?
H4B N4 H4C 109.5 . . ?
C19 N5 C30 117.8(6) . . ?
C19 N5 Cu2 130.5(6) . . ?
C30 N5 Cu2 111.4(4) . . ?
C28 N6 C29 117.6(6) . . ?
C28 N6 Cu2 129.4(5) . . ?
C29 N6 Cu2 113.0(4) . . ?
C32 N7 Cu2 109.8(4) . . ?
C36 N8 H8A 109.5 . . ?
C36 N8 H8B 109.5 . . ?
H8A N8 H8B 109.5 . . ?
C36 N8 H8C 109.5 . . ?
H8A N8 H8C 109.5 . . ?
H8B N8 H8C 109.5 . . ?
C13 O1 Cu1 115.2(4) . . ?
C31 O3 Cu2 115.9(4) . . ?
O12 Cl1 O11 108.2(5) . . ?
O12 Cl1 O14 110.7(7) . . ?
O11 Cl1 O14 111.0(4) . . ?
O12 Cl1 O13 109.2(8) . . ?
O11 Cl1 O13 109.6(5) . . ?
O14 Cl1 O13 108.1(5) . . ?
O23 Cl2 O24 104.7(6) . . ?
O23 Cl2 O21 108.7(6) . . ?
O24 Cl2 O21 111.7(5) . . ?
O23 Cl2 O22 111.1(6) . . ?
O24 Cl2 O22 110.2(4) . . ?
O21 Cl2 O22 110.3(4) . . ?
O33 Cl3 O34 112.5(13) . . ?
O33 Cl3 O31 116.6(11) . . ?
O34 Cl3 O31 109.4(7) . . ?
O33 Cl3 O32 98.9(10) . . ?
O34 Cl3 O32 114.6(12) . . ?
O31 Cl3 O32 104.4(6) . . ?
O44 Cl4 O43 108.6(5) . . ?
O44 Cl4 O42 112.3(5) . . ?
O43 Cl4 O42 109.6(4) . . ?
O44 Cl4 O41 110.7(5) . . ?
O43 Cl4 O41 109.4(5) . . ?
O42 Cl4 O41 106.1(5) . . ?

loop_
_geom_bond_atom_site_label_1
_geom_bond_atom_site_label_2
_geom_bond_distance
_geom_bond_site_symmetry_2
_geom_bond_publ_flag
Cu1 O1 1.938(4) . ?
Cu1 N3 1.976(5) . ?
Cu1 N2 1.987(5) . ?
Cu1 N1 2.004(5) . ?
Cu2 O3 1.934(5) . ?
Cu2 N6 1.970(6) . ?
Cu2 N7 2.002(6) . ?
Cu2 N5 2.018(6) . ?
C1 N1 1.319(9) . ?
C1 C2 1.388(11) . ?
C1 H1 0.9300 . ?
C2 C3 1.343(13) . ?
C2 H2 0.9300 . ?
C3 C4 1.384(13) . ?
C3 H3 0.9300 . ?
C4 C12 1.390(8) . ?
C4 C5 1.431(13) . ?
C5 C6 1.335(14) . ?
C5 H5 0.9300 . ?
C6 C7 1.434(12) . ?
C6 H6 0.9300 . ?
C7 C11 1.362(9) . ?
C7 C8 1.401(13) . ?
C8 C9 1.368(12) . ?
C8 H8 0.9300 . ?
C9 C10 1.368(11) . ?
C9 H9 0.9300 . ?
C10 N2 1.314(9) . ?
C10 H10 0.9300 . ?
C11 N2 1.363(7) . ?
C11 C12 1.438(9) . ?
C12 N1 1.365(8) . ?
C13 O2 1.236(7) . ?
C13 O1 1.256(7) . ?
C13 C14 1.524(9) . ?
C14 N3 1.495(8) . ?
C14 C15 1.545(9) . ?
C14 H14 0.9800 . ?
C15 C16 1.502(10) . ?
C15 H15A 0.9700 . ?
C15 H15B 0.9700 . ?
C16 C17 1.498(10) . ?
C16 H16A 0.9700 . ?
C16 H16B 0.9700 . ?
C17 C18 1.512(11) . ?
C17 H17A 0.9700 . ?
C17 H17B 0.9700 . ?
C18 N4 1.457(9) . ?
C18 H18A 0.9700 . ?
C18 H18B 0.9700 . ?
C19 N5 1.337(9) . ?
C19 C20 1.398(11) . ?
C19 H19 0.9300 . ?
C20 C21 1.397(13) . ?
C21 C22 1.381(13) . ?
C21 H21 0.9300 . ?
C22 C30 1.378(9) . ?
C22 C23 1.463(13) . ?
C23 C24 1.277(14) . ?
C23 H23 0.9300 . ?
C24 C25 1.466(13) . ?
C24 H24 0.9300 . ?
C25 C26 1.362(12) . ?
C25 C29 1.410(10) . ?
C26 C27 1.375(12) . ?
C26 H26 0.9300 . ?
C27 C28 1.384(11) . ?
C27 H27 0.9300 . ?
C28 N6 1.315(8) . ?
C28 H28 0.9300 . ?
C29 N6 1.369(8) . ?
C29 C30 1.420(10) . ?
C30 N5 1.357(9) . ?
C31 O4 1.241(8) . ?
C31 O3 1.260(8) . ?
C31 C32 1.532(9) . ?
C32 N7 1.481(8) . ?
C32 C33 1.511(10) . ?
C32 H32 0.9800 . ?
C33 C34 1.516(10) . ?
C33 H33A 0.9700 . ?
C33 H33B 0.9700 . ?
C34 C35 1.485(11) . ?
C34 H34A 0.9700 . ?
C34 H34B 0.9700 . ?
C35 C36 1.451(14) . ?
C35 H35A 0.9700 . ?
C35 H35B 0.9700 . ?
C36 N8 1.392(12) . ?
C36 H36A 0.9700 . ?
C36 H36B 0.9700 . ?
N4 H4A 0.8900 . ?
N4 H4B 0.8900 . ?
N4 H4C 0.8900 . ?
N8 H8A 0.8900 . ?
N8 H8B 0.8900 . ?
N8 H8C 0.8900 . ?
O11 Cl1 1.402(5) . ?
O12 Cl1 1.371(11) . ?
O13 Cl1 1.418(8) . ?
O14 Cl1 1.409(6) . ?
O41 Cl4 1.424(6) . ?
O42 Cl4 1.417(6) . ?
O43 Cl4 1.405(6) . ?
O44 Cl4 1.368(6) . ?
O21 Cl2 1.400(6) . ?
O22 Cl2 1.410(5) . ?
O23 Cl2 1.372(7) . ?
O24 Cl2 1.397(6) . ?
O31 Cl3 1.390(8) . ?
O32 Cl3 1.450(11) . ?
O33 Cl3 1.242(13) . ?
O34 Cl3 1.263(9) . ?

loop_
_geom_torsion_atom_site_label_1
_geom_torsion_atom_site_label_2
_geom_torsion_atom_site_label_3
_geom_torsion_atom_site_label_4
_geom_torsion
_geom_torsion_site_symmetry_1
_geom_torsion_site_symmetry_2
_geom_torsion_site_symmetry_3
_geom_torsion_site_symmetry_4
_geom_torsion_publ_flag
N1 C1 C2 C3 0.8(13) . . . . ?
C1 C2 C3 C4 -1.8(12) . . . . ?
C2 C3 C4 C12 1.7(10) . . . . ?
C2 C3 C4 C5 -178.6(8) . . . . ?
C3 C4 C5 C6 179.1(8) . . . . ?
C12 C4 C5 C6 -1.2(11) . . . . ?
C4 C5 C6 C7 0.4(13) . . . . ?
C5 C6 C7 C11 -0.1(11) . . . . ?
C5 C6 C7 C8 -178.1(8) . . . . ?
C11 C7 C8 C9 1.6(11) . . . . ?
C6 C7 C8 C9 179.6(7) . . . . ?
C7 C8 C9 C10 -0.1(12) . . . . ?
C8 C9 C10 N2 0.2(13) . . . . ?
C8 C7 C11 N2 -3.3(10) . . . . ?
C6 C7 C11 N2 178.6(6) . . . . ?
C8 C7 C11 C12 178.8(6) . . . . ?
C6 C7 C11 C12 0.6(9) . . . . ?
C3 C4 C12 N1 -0.5(9) . . . . ?
C5 C4 C12 N1 179.8(6) . . . . ?
C3 C4 C12 C11 -178.5(6) . . . . ?
C5 C4 C12 C11 1.7(9) . . . . ?
C7 C11 C12 N1 -179.7(6) . . . . ?
N2 C11 C12 N1 2.3(8) . . . . ?
C7 C11 C12 C4 -1.5(9) . . . . ?
N2 C11 C12 C4 -179.6(5) . . . . ?
O2 C13 C14 N3 -151.9(6) . . . . ?
O1 C13 C14 N3 29.2(7) . . . . ?
O2 C13 C14 C15 -25.4(9) . . . . ?
O1 C13 C14 C15 155.7(6) . . . . ?
N3 C14 C15 C16 -57.0(8) . . . . ?
C13 C14 C15 C16 179.6(6) . . . . ?
C14 C15 C16 C17 -68.1(9) . . . . ?
C15 C16 C17 C18 -171.7(6) . . . . ?
C16 C17 C18 N4 -178.5(6) . . . . ?
N5 C19 C20 C21 -3.0(12) . . . . ?
C19 C20 C21 C22 1.7(11) . . . . ?
C20 C21 C22 C30 -0.7(10) . . . . ?
C20 C21 C22 C23 178.9(7) . . . . ?
C30 C22 C23 C24 0.5(11) . . . . ?
C21 C22 C23 C24 -179.2(9) . . . . ?
C22 C23 C24 C25 -1.3(14) . . . . ?
C23 C24 C25 C26 -178.9(9) . . . . ?
C23 C24 C25 C29 1.0(13) . . . . ?
C29 C25 C26 C27 0.7(12) . . . . ?
C24 C25 C26 C27 -179.4(8) . . . . ?
C25 C26 C27 C28 -1.7(13) . . . . ?
C26 C27 C28 N6 1.7(12) . . . . ?
C26 C25 C29 N6 0.4(10) . . . . ?
C24 C25 C29 N6 -179.5(6) . . . . ?
C26 C25 C29 C30 180.0(7) . . . . ?
C24 C25 C29 C30 0.1(10) . . . . ?
C21 C22 C30 N5 0.9(9) . . . . ?
C23 C22 C30 N5 -178.8(6) . . . . ?
C21 C22 C30 C29 -179.7(6) . . . . ?
C23 C22 C30 C29 0.6(9) . . . . ?
N6 C29 C30 N5 -1.8(8) . . . . ?
C25 C29 C30 N5 178.6(6) . . . . ?
N6 C29 C30 C22 178.7(5) . . . . ?
C25 C29 C30 C22 -0.9(9) . . . . ?
O4 C31 C32 N7 164.4(7) . . . . ?
O3 C31 C32 N7 -15.9(9) . . . . ?
O4 C31 C32 C33 -70.9(9) . . . . ?
O3 C31 C32 C33 108.7(7) . . . . ?
N7 C32 C33 C34 -69.1(8) . . . . ?
C31 C32 C33 C34 168.1(6) . . . . ?
C32 C33 C34 C35 178.2(8) . . . . ?
C33 C34 C35 C36 177.1(10) . . . . ?
C34 C35 C36 N8 132.7(12) . . . . ?
C2 C1 N1 C12 0.4(11) . . . . ?
C2 C1 N1 Cu1 -179.7(6) . . . . ?
C4 C12 N1 C1 -0.5(9) . . . . ?
C11 C12 N1 C1 177.6(6) . . . . ?
C4 C12 N1 Cu1 179.6(4) . . . . ?
C11 C12 N1 Cu1 -2.3(6) . . . . ?
O1 Cu1 N1 C1 110.9(15) . . . . ?
N3 Cu1 N1 C1 -4.4(7) . . . . ?
N2 Cu1 N1 C1 -178.5(7) . . . . ?
O1 Cu1 N1 C12 -69.2(17) . . . . ?
N3 Cu1 N1 C12 175.5(4) . . . . ?
N2 Cu1 N1 C12 1.4(4) . . . . ?
C9 C10 N2 C11 -1.7(11) . . . . ?
C9 C10 N2 Cu1 -178.9(6) . . . . ?
C7 C11 N2 C10 3.3(10) . . . . ?
C12 C11 N2 C10 -178.7(6) . . . . ?
C7 C11 N2 Cu1 -179.0(5) . . . . ?
C12 C11 N2 Cu1 -1.0(7) . . . . ?
O1 Cu1 N2 C10 -10.6(7) . . . . ?
N3 Cu1 N2 C10 68(2) . . . . ?
N1 Cu1 N2 C10 177.1(7) . . . . ?
O1 Cu1 N2 C11 172.1(4) . . . . ?
N3 Cu1 N2 C11 -109.3(19) . . . . ?
N1 Cu1 N2 C11 -0.2(4) . . . . ?
C13 C14 N3 Cu1 -32.0(5) . . . . ?
C15 C14 N3 Cu1 -158.8(4) . . . . ?
O1 Cu1 N3 C14 22.7(4) . . . . ?
N2 Cu1 N3 C14 -56(2) . . . . ?
N1 Cu1 N3 C14 -164.7(4) . . . . ?
C20 C19 N5 C30 3.2(10) . . . . ?
C20 C19 N5 Cu2 176.1(5) . . . . ?
C22 C30 N5 C19 -2.1(9) . . . . ?
C29 C30 N5 C19 178.5(6) . . . . ?
C22 C30 N5 Cu2 -176.3(5) . . . . ?
C29 C30 N5 Cu2 4.2(7) . . . . ?
O3 Cu2 N5 C19 -104.7(17) . . . . ?
N6 Cu2 N5 C19 -177.3(7) . . . . ?
N7 Cu2 N5 C19 9.8(7) . . . . ?
O3 Cu2 N5 C30 68.6(18) . . . . ?
N6 Cu2 N5 C30 -4.0(4) . . . . ?
N7 Cu2 N5 C30 -177.0(4) . . . . ?
C27 C28 N6 C29 -0.5(10) . . . . ?
C27 C28 N6 Cu2 -178.7(6) . . . . ?
C25 C29 N6 C28 -0.5(9) . . . . ?
C30 C29 N6 C28 179.9(5) . . . . ?
C25 C29 N6 Cu2 178.0(5) . . . . ?
C30 C29 N6 Cu2 -1.7(7) . . . . ?
O3 Cu2 N6 C28 8.9(6) . . . . ?
N7 Cu2 N6 C28 -79(2) . . . . ?
N5 Cu2 N6 C28 -178.7(6) . . . . ?
O3 Cu2 N6 C29 -169.2(4) . . . . ?
N7 Cu2 N6 C29 103.0(18) . . . . ?
N5 Cu2 N6 C29 3.1(4) . . . . ?
C33 C32 N7 Cu2 -110.1(6) . . . . ?
C31 C32 N7 Cu2 13.4(7) . . . . ?
O3 Cu2 N7 C32 -7.5(5) . . . . ?
N6 Cu2 N7 C32 80.9(19) . . . . ?
N5 Cu2 N7 C32 179.8(5) . . . . ?
O2 C13 O1 Cu1 170.6(5) . . . . ?
C14 C13 O1 Cu1 -10.6(7) . . . . ?
N3 Cu1 O1 C13 -7.5(4) . . . . ?
N2 Cu1 O1 C13 166.4(4) . . . . ?
N1 Cu1 O1 C13 -123.8(15) . . . . ?
O4 C31 O3 Cu2 -170.3(6) . . . . ?
C32 C31 O3 Cu2 10.1(8) . . . . ?
N6 Cu2 O3 C31 -174.3(5) . . . . ?
N7 Cu2 O3 C31 -1.4(5) . . . . ?
N5 Cu2 O3 C31 114.0(16) . . . . ?
